data_7129019
loop_
_publ_author_name
'Deka, Jugal Kishore Rai'
'Kalita, Debajit'
'Sahariah, Biswajit'
'Sarma, Bani Kanta'

_publ_section_title
;
 n<sub>N</sub> \\rightarrow \p*<sub>Ar</sub> interactions stabilize the
 <i>E</i>-ac isomers of arylhydrazides and facilitate their
 S<sub>N</sub>Ar autocyclizations.
;
_journal_issue 85
_journal_name_full 'Chemical communications (Cambridge, England)'
_journal_page_first 11236
_journal_page_last 11239
_journal_paper_doi 10.1039/d1cc04533d
_journal_volume 57
_journal_year 2021
_chemical_formula_moiety 'C10 H11 N3 O'
_chemical_formula_sum 'C10 H11 N3 O'
_chemical_formula_weight 189.21
_chemical_name_systematic 4-cyano-N,N'-dimethylbenzohydrazide
_space_group_crystal_system monoclinic
_space_group_IT_number 14
_space_group_name_Hall '-P 2ybc'
_space_group_name_H-M_alt 'P 1 21/c 1'
_atom_sites_solution_hydrogens mixed
_audit_creation_method SHELXL-2017/1
_audit_update_record
;
2021-07-01 deposited with the CCDC.	2021-09-28 downloaded from the CCDC.
;
_cell_angle_alpha 90
_cell_angle_beta 100.331(3)
_cell_angle_gamma 90
_cell_formula_units_Z 4
_cell_length_a 7.4997(6)
_cell_length_b 18.7572(15)
_cell_length_c 7.4345(7)
_cell_measurement_reflns_used 4245
_cell_measurement_temperature 297(2)
_cell_measurement_theta_max 22.98
_cell_measurement_theta_min 2.76
_cell_volume 1028.88(15)
_computing_cell_refinement 'Bruker SAINT'
_computing_data_collection 'Bruker APEX2'
_computing_data_reduction 'Bruker SAINT'
_computing_molecular_graphics 'Bruker SHELXTL'
_computing_publication_material 'Bruker SHELXTL'
_computing_structure_refinement 'SHELXL-2017/1 (Sheldrick, 2017)'
_computing_structure_solution 'SHELXT 2014/5 (Sheldrick, 2014)'
_diffrn_ambient_temperature 297(2)
_diffrn_measured_fraction_theta_full 1.000
_diffrn_measured_fraction_theta_max 1.000
_diffrn_measurement_device_type 'Bruker APEX-II CCD'
_diffrn_measurement_method '\f and \w scans'
_diffrn_radiation_type MoK\a
_diffrn_radiation_wavelength 0.71073
_diffrn_reflns_av_R_equivalents 0.0682
_diffrn_reflns_av_unetI/netI 0.0264
_diffrn_reflns_Laue_measured_fraction_full 1.000
_diffrn_reflns_Laue_measured_fraction_max 1.000
_diffrn_reflns_limit_h_max 9
_diffrn_reflns_limit_h_min -9
_diffrn_reflns_limit_k_max 21
_diffrn_reflns_limit_k_min -23
_diffrn_reflns_limit_l_max 9
_diffrn_reflns_limit_l_min -9
_diffrn_reflns_number 26107
_diffrn_reflns_point_group_measured_fraction_full 1.000
_diffrn_reflns_point_group_measured_fraction_max 1.000
_diffrn_reflns_theta_full 25.242
_diffrn_reflns_theta_max 26.022
_diffrn_reflns_theta_min 2.172
_diffrn_source X-ray
_exptl_absorpt_coefficient_mu 0.083
_exptl_absorpt_correction_T_max 0.9705
_exptl_absorpt_correction_T_min 0.9004
_exptl_absorpt_correction_type multi-scan
_exptl_absorpt_process_details SADABS
_exptl_crystal_colour colourless
_exptl_crystal_density_diffrn 1.222
_exptl_crystal_description Block
_exptl_crystal_F_000 400
_exptl_crystal_size_max 0.270
_exptl_crystal_size_mid 0.205
_exptl_crystal_size_min 0.085
_refine_diff_density_max 0.216
_refine_diff_density_min -0.157
_refine_diff_density_rms 0.045
_refine_ls_extinction_coef 0.052(11)
_refine_ls_extinction_expression Fc^*^=kFc[1+0.001xFc^2^\l^3^/sin(2\q)]^-1/4^
_refine_ls_extinction_method 'SHELXL-2017/1 (Sheldrick 2017)'
_refine_ls_goodness_of_fit_ref 1.128
_refine_ls_hydrogen_treatment mixed
_refine_ls_matrix_type full
_refine_ls_number_parameters 134
_refine_ls_number_reflns 2016
_refine_ls_number_restraints 0
_refine_ls_restrained_S_all 1.128
_refine_ls_R_factor_all 0.1110
_refine_ls_R_factor_gt 0.0586
_refine_ls_shift/su_max 0.000
_refine_ls_shift/su_mean 0.000
_refine_ls_structure_factor_coef Fsqd
_refine_ls_weighting_details 'w=1/[\s^2^(Fo^2^)+(0.1063P)^2^+0.1964P] where P=(Fo^2^+2Fc^2^)/3'
_refine_ls_weighting_scheme calc
_refine_ls_wR_factor_gt 0.1639
_refine_ls_wR_factor_ref 0.2200
_reflns_Friedel_coverage 0.000
_reflns_number_gt 1153
_reflns_number_total 2016
_reflns_threshold_expression 'I > 2\s(I)'
_cod_data_source_file d1cc04533d2.cif
_cod_data_source_block JD_CNPh-NMe_NMe_H-Comp-11
_cod_depositor_comments
;
The following automatic conversions were performed:

data item '_exptl_absorpt_correction_type' value 'Multi-scan' was
changed to 'multi-scan' in accordance with the
/home/data/users/saulius/crontab/automatic-downloads/rss-feeds/RSC/lib/dictionaries/cif_core.dic
dictionary named 'cif_core.dic' version 2.4.2 last updated on
2011-04-26.

Automatic conversion script
Id: cif_fix_values 7556 2019-12-06 15:28:31Z antanas 

 Adding full bibliography for 7129017--7129022.cif.
;
_cod_original_sg_symbol_H-M 'P 21/c'
_cod_database_code 7129019
_shelx_shelxl_version_number 2017/1
_shelx_space_group_comment
;
The symmetry employed for this shelxl refinement is uniquely defined
by the following loop, which should always be used as a source of
symmetry information in preference to the above space-group names.
They are only intended as comments.
;
_shelx_estimated_absorpt_t_min 0.978
_shelx_estimated_absorpt_t_max 0.990

loop_
_space_group_symop_operation_xyz
'x, y, z'
'-x, y+1/2, -z+1/2'
'-x, -y, -z'
'x, -y-1/2, z-1/2'

loop_
_atom_site_label
_atom_site_type_symbol
_atom_site_fract_x
_atom_site_fract_y
_atom_site_fract_z
_atom_site_U_iso_or_equiv
_atom_site_adp_type
_atom_site_occupancy
_atom_site_site_symmetry_order
_atom_site_calc_flag
_atom_site_refinement_flags_posn
_atom_site_refinement_flags_adp
_atom_site_refinement_flags_occupancy
_atom_site_disorder_assembly
_atom_site_disorder_group
O1 O 0.2055(3) 0.43295(12) 0.6145(3) 0.0851(7) Uani 1 1 d . . . . .
N2 N 0.2489(3) 0.40874(13) 0.3306(3) 0.0743(7) Uani 1 1 d . . . . .
C5 C 0.4754(3) 0.37151(13) 0.5902(3) 0.0547(7) Uani 1 1 d . . . . .
C2 C 0.7955(3) 0.31010(15) 0.7632(3) 0.0592(7) Uani 1 1 d . . . . .
C4 C 0.4729(3) 0.31186(15) 0.6988(3) 0.0611(7) Uani 1 1 d . . . . .
H4 H 0.362384 0.292708 0.714472 0.073 Uiso 1 1 calc R U . . .
C8 C 0.2984(3) 0.40639(14) 0.5121(4) 0.0623(7) Uani 1 1 d . . . . .
N3 N 0.3563(4) 0.37209(17) 0.2241(4) 0.0914(10) Uani 1 1 d . . . . .
C3 C 0.6311(3) 0.28038(15) 0.7840(3) 0.0635(8) Uani 1 1 d . . . . .
H3 H 0.627992 0.239650 0.854646 0.076 Uiso 1 1 calc R U . . .
C7 C 0.8007(3) 0.36991(15) 0.6550(4) 0.0666(8) Uani 1 1 d . . . . .
H7 H 0.911320 0.389369 0.640621 0.080 Uiso 1 1 calc R U . . .
C6 C 0.6407(3) 0.40045(15) 0.5688(4) 0.0653(7) Uani 1 1 d . . . . .
H6 H 0.643548 0.440597 0.495962 0.078 Uiso 1 1 calc R U . . .
N1 N 1.0959(4) 0.25531(17) 0.9287(4) 0.0969(10) Uani 1 1 d . . . . .
C1 C 0.9624(4) 0.27889(16) 0.8541(4) 0.0711(8) Uani 1 1 d . . . . .
C9 C 0.0724(5) 0.4366(2) 0.2465(5) 0.1027(12) Uani 1 1 d . . . . .
H9A H -0.008863 0.397708 0.208664 0.154 Uiso 1 1 calc R U . . .
H9B H 0.084844 0.465013 0.142064 0.154 Uiso 1 1 calc R U . . .
H9C H 0.024761 0.465507 0.333449 0.154 Uiso 1 1 calc R U . . .
C10 C 0.4269(7) 0.4191(3) 0.0988(5) 0.1335(17) Uani 1 1 d . . . . .
H10A H 0.328071 0.439282 0.014089 0.200 Uiso 1 1 calc R U . . .
H10B H 0.503766 0.392559 0.033020 0.200 Uiso 1 1 calc R U . . .
H10C H 0.495533 0.456685 0.166517 0.200 Uiso 1 1 calc R U . . .
H100 H 0.270(5) 0.339(2) 0.164(5) 0.123(14) Uiso 1 1 d . . . . .

loop_
_atom_site_aniso_label
_atom_site_aniso_U_11
_atom_site_aniso_U_22
_atom_site_aniso_U_33
_atom_site_aniso_U_23
_atom_site_aniso_U_13
_atom_site_aniso_U_12
O1 0.0627(12) 0.0991(17) 0.0957(15) 0.0003(12) 0.0202(11) 0.0173(11)
N2 0.0692(15) 0.0732(16) 0.0740(16) -0.0041(12) -0.0050(12) 0.0136(12)
C5 0.0493(13) 0.0560(16) 0.0579(14) -0.0054(11) 0.0073(10) -0.0018(10)
C2 0.0492(14) 0.0677(17) 0.0585(14) -0.0023(12) 0.0039(11) 0.0003(12)
C4 0.0492(14) 0.0687(18) 0.0652(16) 0.0029(13) 0.0096(11) -0.0074(11)
C8 0.0517(14) 0.0590(17) 0.0742(18) 0.0003(13) 0.0062(13) -0.0006(11)
N3 0.102(2) 0.089(2) 0.0762(18) -0.0175(16) -0.0017(16) 0.0155(17)
C3 0.0578(15) 0.0695(18) 0.0622(16) 0.0099(13) 0.0076(12) -0.0030(12)
C7 0.0481(14) 0.0704(19) 0.0806(18) 0.0015(14) 0.0096(12) -0.0081(12)
C6 0.0556(15) 0.0612(17) 0.0787(18) 0.0102(14) 0.0105(12) -0.0035(12)
N1 0.0680(16) 0.124(2) 0.093(2) 0.0172(17) -0.0012(15) 0.0119(16)
C1 0.0562(16) 0.086(2) 0.0681(17) 0.0041(15) 0.0039(13) 0.0023(14)
C9 0.085(2) 0.105(3) 0.104(2) 0.003(2) -0.0222(19) 0.0228(19)
C10 0.161(4) 0.162(4) 0.081(2) -0.004(3) 0.031(3) 0.028(3)

loop_
_atom_type_symbol
_atom_type_description
_atom_type_scat_dispersion_real
_atom_type_scat_dispersion_imag
_atom_type_scat_source
C C 0.0033 0.0016 'International Tables Vol C Tables 4.2.6.8 and 6.1.1.4'
H H 0.0000 0.0000 'International Tables Vol C Tables 4.2.6.8 and 6.1.1.4'
N N 0.0061 0.0033 'International Tables Vol C Tables 4.2.6.8 and 6.1.1.4'
O O 0.0106 0.0060 'International Tables Vol C Tables 4.2.6.8 and 6.1.1.4'

loop_
_geom_angle_atom_site_label_1
_geom_angle_atom_site_label_2
_geom_angle_atom_site_label_3
_geom_angle
_geom_angle_site_symmetry_1
_geom_angle_site_symmetry_3
_geom_angle_publ_flag
C8 N2 N3 118.0(2) . . ?
C8 N2 C9 120.8(3) . . ?
N3 N2 C9 120.2(3) . . ?
C4 C5 C6 119.3(2) . . ?
C4 C5 C8 118.4(2) . . ?
C6 C5 C8 122.1(2) . . ?
C7 C2 C3 120.6(2) . . ?
C7 C2 C1 119.4(2) . . ?
C3 C2 C1 120.1(2) . . ?
C3 C4 C5 121.1(2) . . ?
C3 C4 H4 119.5 . . ?
C5 C4 H4 119.5 . . ?
O1 C8 N2 121.9(2) . . ?
O1 C8 C5 119.9(2) . . ?
N2 C8 C5 118.2(2) . . ?
N2 N3 C10 112.1(3) . . ?
N2 N3 H100 100(2) . . ?
C10 N3 H100 113(2) . . ?
C4 C3 C2 119.2(3) . . ?
C4 C3 H3 120.4 . . ?
C2 C3 H3 120.4 . . ?
C6 C7 C2 119.6(2) . . ?
C6 C7 H7 120.2 . . ?
C2 C7 H7 120.2 . . ?
C7 C6 C5 120.3(2) . . ?
C7 C6 H6 119.9 . . ?
C5 C6 H6 119.9 . . ?
N1 C1 C2 178.5(3) . . ?
N2 C9 H9A 109.5 . . ?
N2 C9 H9B 109.5 . . ?
H9A C9 H9B 109.5 . . ?
N2 C9 H9C 109.5 . . ?
H9A C9 H9C 109.5 . . ?
H9B C9 H9C 109.5 . . ?
N3 C10 H10A 109.5 . . ?
N3 C10 H10B 109.5 . . ?
H10A C10 H10B 109.5 . . ?
N3 C10 H10C 109.5 . . ?
H10A C10 H10C 109.5 . . ?
H10B C10 H10C 109.5 . . ?

loop_
_geom_bond_atom_site_label_1
_geom_bond_atom_site_label_2
_geom_bond_distance
_geom_bond_site_symmetry_2
_geom_bond_publ_flag
O1 C8 1.226(3) . ?
N2 C8 1.334(4) . ?
N2 N3 1.406(4) . ?
N2 C9 1.456(4) . ?
C5 C4 1.382(4) . ?
C5 C6 1.388(3) . ?
C5 C8 1.501(3) . ?
C2 C7 1.385(4) . ?
C2 C3 1.387(3) . ?
C2 C1 1.436(4) . ?
C4 C3 1.374(3) . ?
C4 H4 0.9300 . ?
N3 C10 1.450(5) . ?
N3 H100 0.95(4) . ?
C3 H3 0.9300 . ?
C7 C6 1.380(3) . ?
C7 H7 0.9300 . ?
C6 H6 0.9300 . ?
N1 C1 1.143(3) . ?
C9 H9A 0.9600 . ?
C9 H9B 0.9600 . ?
C9 H9C 0.9600 . ?
C10 H10A 0.9600 . ?
C10 H10B 0.9600 . ?
C10 H10C 0.9600 . ?
